data_8105216
loop_
_publ_author_name
'Han, Yingying'
'Feng, Sisi'
'Lu, Liping'

_publ_section_title
;
 Crystal structure of
 catena-poly[{\m2-3-carboxy-2,3-bis((4-methylbenzoyl)oxy)propanoato-\k2
 O:O&#x2032;}tris(methanol-\k1 O)lanthanum(III)], C63H63LaO27
;
_journal_issue 2
_journal_name_full 'Zeitschrift f\"ur Kristallographie - New Crystal Structures'
_journal_page_first 323
_journal_page_last 325
_journal_paper_doi 10.1515/ncrs-2022-0022
_journal_volume 237
_journal_year 2022
_chemical_absolute_configuration unk
_chemical_formula_sum 'C63 H63 La O27'
_chemical_formula_weight 1391.04
_space_group_crystal_system trigonal
_space_group_IT_number 146
_space_group_name_Hall 'R 3'
_space_group_name_H-M_alt 'R 3 :H'
_atom_sites_solution_hydrogens mixed
_cell_angle_alpha 90
_cell_angle_beta 90
_cell_angle_gamma 120
_cell_formula_units_Z 3
_cell_length_a 27.5427(11)
_cell_length_b 27.5427(11)
_cell_length_c 7.7330(4)
_cell_measurement_reflns_used 9844
_cell_measurement_temperature 100(2)
_cell_measurement_theta_max 24.56
_cell_measurement_theta_min 2.59
_cell_volume 5080.3(4)
_computing_cell_refinement 'Bruker SAINT (Bruker, 2000)'
_computing_data_collection 'HKL 2000 (Otwinowski et al., 1997)'
_computing_data_reduction 'HKL 2000 (Otwinowski et al., 1997)'
_computing_molecular_graphics
;   
SHELXTL (Sheldrick, 2015)
;
_computing_publication_material 'Bruker SHELXTL'
_computing_structure_refinement 'SHELXL-2014/7 (Sheldrick, 2014)'
_computing_structure_solution 'SHELXS-97 (Sheldrick, 2008)'
_diffrn_ambient_temperature 100(2)
_diffrn_measured_fraction_theta_full 0.994
_diffrn_measured_fraction_theta_max 0.990
_diffrn_measurement_device_type mar555
_diffrn_radiation_type synchrotron
_diffrn_radiation_wavelength 0.710
_diffrn_reflns_av_R_equivalents 0.0
_diffrn_reflns_av_unetI/netI 0.0238
_diffrn_reflns_Laue_measured_fraction_full 0.994
_diffrn_reflns_Laue_measured_fraction_max 0.990
_diffrn_reflns_limit_h_max 39
_diffrn_reflns_limit_h_min -39
_diffrn_reflns_limit_k_max 39
_diffrn_reflns_limit_k_min -39
_diffrn_reflns_limit_l_max 10
_diffrn_reflns_limit_l_min -10
_diffrn_reflns_number 9418
_diffrn_reflns_point_group_measured_fraction_full 0.537
_diffrn_reflns_point_group_measured_fraction_max 0.529
_diffrn_reflns_theta_full 25.214
_diffrn_reflns_theta_max 30.494
_diffrn_reflns_theta_min 2.559
_exptl_absorpt_coefficient_mu 0.701
_exptl_absorpt_correction_T_max 0.7537
_exptl_absorpt_correction_T_min 0.6457
_exptl_absorpt_correction_type multi-scan
_exptl_absorpt_process_details '<i>SADABS</i> (Bruker,2000)'
_exptl_crystal_colour colorless
_exptl_crystal_density_diffrn 1.364
_exptl_crystal_density_method 'not measured'
_exptl_crystal_description block
_exptl_crystal_F_000 2142
_exptl_crystal_size_max 0.300
_exptl_crystal_size_mid 0.200
_exptl_crystal_size_min 0.200
_refine_diff_density_max 0.904
_refine_diff_density_min -1.295
_refine_diff_density_rms 0.090
_refine_ls_abs_structure_details
;
 Refined as an inversion twin.
;
_refine_ls_abs_structure_Flack 0.47(3)
_refine_ls_extinction_coef .
_refine_ls_extinction_method none
_refine_ls_goodness_of_fit_ref 1.068
_refine_ls_hydrogen_treatment constr
_refine_ls_matrix_type full
_refine_ls_number_parameters 279
_refine_ls_number_reflns 9418
_refine_ls_number_restraints 1
_refine_ls_restrained_S_all 1.068
_refine_ls_R_factor_all 0.0368
_refine_ls_R_factor_gt 0.0368
_refine_ls_shift/su_max 0.000
_refine_ls_shift/su_mean 0.000
_refine_ls_structure_factor_coef Fsqd
_refine_ls_weighting_details 'w=1/[\s^2^(Fo^2^)+(0.0508P)^2^+27.6003P] where P=(Fo^2^+2Fc^2^)/3'
_refine_ls_weighting_scheme calc
_refine_ls_wR_factor_gt 0.0959
_refine_ls_wR_factor_ref 0.0959
_reflns_Friedel_coverage 0.068
_reflns_Friedel_fraction_full 0.081
_reflns_Friedel_fraction_max 0.067
_reflns_number_gt 9415
_reflns_number_total 9418
_reflns_threshold_expression 'I > 2\s(I)'
_cod_data_source_file suppl_j_ncrs-2022-0022_suppl.cif
_cod_data_source_block jf_16
_cod_original_cell_volume 5080.3(5)
_cod_database_code 8105216
_shelx_space_group_comment
;
The symmetry employed for this shelxl refinement is uniquely defined
by the following loop, which should always be used as a source of
symmetry information in preference to the above space-group names.
They are only intended as comments.
;
_shelx_estimated_absorpt_t_min 0.817
_shelx_estimated_absorpt_t_max 0.873

loop_
_space_group_symop_operation_xyz
'x, y, z'
'-y, x-y, z'
'-x+y, -x, z'
'x+2/3, y+1/3, z+1/3'
'-y+2/3, x-y+1/3, z+1/3'
'-x+y+2/3, -x+1/3, z+1/3'
'x+1/3, y+2/3, z+2/3'
'-y+1/3, x-y+2/3, z+2/3'
'-x+y+1/3, -x+2/3, z+2/3'

loop_
_atom_site_label
_atom_site_type_symbol
_atom_site_fract_x
_atom_site_fract_y
_atom_site_fract_z
_atom_site_U_iso_or_equiv
_atom_site_adp_type
_atom_site_occupancy
_atom_site_site_symmetry_order
_atom_site_calc_flag
_atom_site_refinement_flags_posn
_atom_site_refinement_flags_adp
_atom_site_refinement_flags_occupancy
_atom_site_disorder_assembly
_atom_site_disorder_group
La1 La 0.666667 0.333333 -0.08427(2) 0.01006(8) Uani 1 3 d S T P . .
O1 O 0.71133(13) 0.40985(13) 0.1242(5) 0.0173(6) Uani 1 1 d . . . . .
O2 O 0.75601(13) 0.50115(13) 0.0516(4) 0.0180(6) Uani 1 1 d . . . . .
O3 O 0.71745(13) 0.40974(13) -0.3031(5) 0.0174(6) Uani 1 1 d . . . . .
O4 O 0.73019(14) 0.49588(13) 0.7414(4) 0.0177(6) Uani 1 1 d . . . . .
H4 H 0.739982 0.491713 0.840649 0.026 Uiso 1 1 calc R U . . .
O5 O 0.79391(12) 0.53204(12) 0.3805(4) 0.0149(5) Uani 1 1 d . . . . .
O6 O 0.86356(14) 0.52462(15) 0.2513(5) 0.0243(7) Uani 1 1 d . . . . .
O7 O 0.68455(12) 0.49212(12) 0.4194(4) 0.0153(5) Uani 1 1 d . . . . .
O8 O 0.60451(15) 0.43367(17) 0.5607(6) 0.0281(8) Uani 1 1 d . . . . .
O9 O 0.77891(12) 0.37914(14) -0.0984(5) 0.0186(6) Uani 1 1 d . . . . .
H9A H 0.794461 0.396249 -0.193391 0.028 Uiso 1 1 d R U . . .
C1 C 0.74035(16) 0.46078(16) 0.1547(6) 0.0138(7) Uani 1 1 d . . . . .
C2 C 0.75774(16) 0.47381(16) 0.3473(6) 0.0130(6) Uani 1 1 d . . . . .
H2 H 0.776879 0.452735 0.383763 0.016 Uiso 1 1 calc R U . . .
C3 C 0.70500(16) 0.45470(16) 0.4578(6) 0.0136(6) Uani 1 1 d . . . . .
H3 H 0.676166 0.416091 0.420511 0.016 Uiso 1 1 calc R U . . .
C4 C 0.71816(16) 0.45269(15) 0.6492(5) 0.0129(7) Uani 1 1 d . . . . .
C5 C 0.84698(17) 0.55309(17) 0.3202(6) 0.0163(7) Uani 1 1 d . . . . .
C6 C 0.88150(17) 0.61460(17) 0.3537(6) 0.0171(7) Uani 1 1 d . . . . .
C7 C 0.93618(19) 0.64297(19) 0.2884(7) 0.0230(9) Uani 1 1 d . . . . .
H7 H 0.949318 0.623926 0.216837 0.028 Uiso 1 1 calc R U . . .
C8 C 0.9712(2) 0.69925(19) 0.3290(7) 0.0250(9) Uani 1 1 d . . . . .
H8 H 1.008506 0.718208 0.285846 0.030 Uiso 1 1 calc R U . . .
C9 C 0.9526(2) 0.72843(18) 0.4319(7) 0.0237(9) Uani 1 1 d . . . . .
C10 C 0.8978(2) 0.6992(2) 0.4966(8) 0.0289(11) Uani 1 1 d . . . . .
H10 H 0.884736 0.718272 0.568217 0.035 Uiso 1 1 calc R U . . .
C11 C 0.8620(2) 0.6427(2) 0.4581(8) 0.0238(10) Uani 1 1 d . . . . .
H11 H 0.824885 0.623568 0.502381 0.029 Uiso 1 1 calc R U . . .
C12 C 0.9909(2) 0.7903(2) 0.4693(9) 0.0344(12) Uani 1 1 d . . . . .
H12A H 0.978898 0.812356 0.400511 0.052 Uiso 1 1 calc R U . . .
H12B H 1.029500 0.801064 0.438960 0.052 Uiso 1 1 calc R U . . .
H12C H 0.988853 0.797431 0.592500 0.052 Uiso 1 1 calc R U . . .
C13 C 0.63190(18) 0.4757(2) 0.4750(6) 0.0196(8) Uani 1 1 d . . . . .
C14 C 0.6127(2) 0.5142(2) 0.4117(7) 0.0257(9) Uani 1 1 d . . . . .
C15 C 0.6493(2) 0.5645(2) 0.3285(8) 0.0300(11) Uani 1 1 d . . . . .
H15 H 0.687625 0.575245 0.314185 0.036 Uiso 1 1 calc R U . . .
C16 C 0.6295(3) 0.5990(3) 0.2666(10) 0.0393(14) Uani 1 1 d . . . . .
H16 H 0.654810 0.633295 0.211321 0.047 Uiso 1 1 calc R U . . .
C17 C 0.5736(3) 0.5841(3) 0.2844(10) 0.0436(16) Uani 1 1 d . . . . .
C18 C 0.5380(3) 0.5346(4) 0.3688(13) 0.054(2) Uani 1 1 d . . . . .
H18 H 0.499884 0.524632 0.385021 0.064 Uiso 1 1 calc R U . . .
C19 C 0.5562(3) 0.4989(3) 0.4307(10) 0.0449(17) Uani 1 1 d . . . . .
H19 H 0.530552 0.464553 0.485253 0.054 Uiso 1 1 calc R U . . .
C20 C 0.5524(4) 0.6213(4) 0.2119(14) 0.064(3) Uani 1 1 d . . . . .
H20A H 0.583977 0.659361 0.195870 0.095 Uiso 1 1 calc R U . . .
H20B H 0.525386 0.622131 0.292657 0.095 Uiso 1 1 calc R U . . .
H20C H 0.534045 0.606340 0.100358 0.095 Uiso 1 1 calc R U . . .
C21 C 0.8222(2) 0.3919(2) 0.0253(8) 0.0293(11) Uani 1 1 d . . . . .
H21A H 0.833783 0.428471 0.078056 0.044 Uiso 1 1 calc R U . . .
H21B H 0.854460 0.393081 -0.032546 0.044 Uiso 1 1 calc R U . . .
H21C H 0.808206 0.362994 0.115298 0.044 Uiso 1 1 calc R U . . .

loop_
_atom_site_aniso_label
_atom_site_aniso_U_11
_atom_site_aniso_U_22
_atom_site_aniso_U_33
_atom_site_aniso_U_23
_atom_site_aniso_U_13
_atom_site_aniso_U_12
La1 0.01103(9) 0.01103(9) 0.00812(14) 0.000 0.000 0.00552(5)
O1 0.0194(13) 0.0166(13) 0.0142(15) -0.0034(10) -0.0016(10) 0.0078(11)
O2 0.0217(14) 0.0169(13) 0.0105(15) 0.0001(10) -0.0016(10) 0.0059(11)
O3 0.0210(13) 0.0180(13) 0.0149(15) 0.0050(10) 0.0033(11) 0.0111(11)
O4 0.0255(14) 0.0169(13) 0.0097(14) 0.0004(10) -0.0014(11) 0.0099(11)
O5 0.0141(12) 0.0136(12) 0.0134(15) -0.0019(10) 0.0001(10) 0.0044(10)
O6 0.0206(14) 0.0221(15) 0.028(2) -0.0045(12) 0.0045(12) 0.0093(12)
O7 0.0166(13) 0.0191(13) 0.0121(14) 0.0027(10) 0.0007(10) 0.0103(11)
O8 0.0212(15) 0.0362(19) 0.026(2) 0.0139(16) 0.0052(14) 0.0136(14)
O9 0.0095(11) 0.0259(15) 0.0167(16) 0.0022(11) 0.0007(10) 0.0062(10)
C1 0.0132(15) 0.0148(16) 0.0130(19) -0.0030(13) -0.0025(12) 0.0067(13)
C2 0.0152(16) 0.0127(15) 0.0093(18) -0.0017(13) -0.0011(13) 0.0055(13)
C3 0.0140(15) 0.0149(15) 0.0110(18) -0.0001(12) -0.0016(12) 0.0065(13)
C4 0.0143(15) 0.0144(15) 0.0094(18) 0.0028(12) 0.0023(12) 0.0067(13)
C5 0.0169(17) 0.0184(17) 0.013(2) -0.0028(14) -0.0017(13) 0.0082(14)
C6 0.0166(16) 0.0167(17) 0.014(2) 0.0000(13) -0.0021(13) 0.0056(14)
C7 0.0219(19) 0.0205(19) 0.019(2) -0.0008(15) 0.0047(16) 0.0051(16)
C8 0.0211(19) 0.0199(19) 0.024(2) 0.0019(16) 0.0048(16) 0.0025(16)
C9 0.024(2) 0.0162(18) 0.024(2) -0.0022(15) -0.0021(16) 0.0050(16)
C10 0.022(2) 0.021(2) 0.041(3) -0.0092(19) -0.0007(19) 0.0090(18)
C11 0.0174(18) 0.018(2) 0.032(3) -0.005(2) -0.0005(17) 0.0056(18)
C12 0.032(2) 0.020(2) 0.039(3) -0.005(2) 0.002(2) 0.0036(19)
C13 0.0186(19) 0.029(2) 0.013(2) 0.0019(15) 0.0017(14) 0.0132(16)
C14 0.022(2) 0.039(3) 0.023(3) 0.0066(19) 0.0033(17) 0.021(2)
C15 0.024(2) 0.033(2) 0.040(3) 0.007(2) 0.0014(19) 0.019(2)
C16 0.035(3) 0.040(3) 0.054(4) 0.011(3) 0.001(3) 0.027(3)
C17 0.043(3) 0.060(4) 0.047(4) 0.013(3) 0.000(3) 0.040(3)
C18 0.035(3) 0.081(6) 0.065(5) 0.029(4) 0.011(3) 0.043(4)
C19 0.028(3) 0.067(4) 0.051(4) 0.028(3) 0.013(2) 0.033(3)
C20 0.057(4) 0.080(6) 0.083(7) 0.020(5) 0.000(4) 0.056(5)
C21 0.025(2) 0.025(2) 0.034(3) 0.0039(18) -0.0096(19) 0.0095(18)

loop_
_atom_type_symbol
_atom_type_description
_atom_type_scat_dispersion_real
_atom_type_scat_dispersion_imag
_atom_type_scat_source
C C 0.0030 0.0020 'International Tables Vol C Tables 4.2.6.8 and 6.1.1.4'
H H 0.0000 0.0000 'International Tables Vol C Tables 4.2.6.8 and 6.1.1.4'
O O 0.0110 0.0060 'International Tables Vol C Tables 4.2.6.8 and 6.1.1.4'
La La -0.2440 2.4630 'International Tables Vol C Tables 4.2.6.8 and 6.1.1.4'

loop_
_geom_angle_atom_site_label_1
_geom_angle_atom_site_label_2
_geom_angle_atom_site_label_3
_geom_angle
_geom_angle_site_symmetry_1
_geom_angle_site_symmetry_3
O1 La1 O1 81.15(12) . 3_665
O1 La1 O1 81.15(12) . 2_655
O1 La1 O1 81.15(12) 3_665 2_655
O1 La1 O3 83.83(11) . .
O1 La1 O3 132.64(10) 3_665 .
O1 La1 O3 139.92(10) 2_655 .
O1 La1 O3 139.92(10) . 3_665
O1 La1 O3 83.83(11) 3_665 3_665
O1 La1 O3 132.64(10) 2_655 3_665
O3 La1 O3 79.55(12) . 3_665
O1 La1 O3 132.64(10) . 2_655
O1 La1 O3 139.92(10) 3_665 2_655
O1 La1 O3 83.83(11) 2_655 2_655
O3 La1 O3 79.55(12) . 2_655
O3 La1 O3 79.55(12) 3_665 2_655
O1 La1 O9 69.24(10) . 2_655
O1 La1 O9 141.00(12) 3_665 2_655
O1 La1 O9 69.97(10) 2_655 2_655
O3 La1 O9 69.96(10) . 2_655
O3 La1 O9 135.10(11) 3_665 2_655
O3 La1 O9 63.41(10) 2_655 2_655
O1 La1 O9 69.97(10) . .
O1 La1 O9 69.24(10) 3_665 .
O1 La1 O9 141.00(12) 2_655 .
O3 La1 O9 63.41(10) . .
O3 La1 O9 69.97(10) 3_665 .
O3 La1 O9 135.11(11) 2_655 .
O9 La1 O9 119.838(11) 2_655 .
O1 La1 O9 141.00(12) . 3_665
O1 La1 O9 69.97(10) 3_665 3_665
O1 La1 O9 69.24(10) 2_655 3_665
O3 La1 O9 135.10(11) . 3_665
O3 La1 O9 63.41(10) 3_665 3_665
O3 La1 O9 69.97(10) 2_655 3_665
O9 La1 O9 119.840(12) 2_655 3_665
O9 La1 O9 119.835(11) . 3_665
C1 O1 La1 149.6(3) . .
C4 O3 La1 137.9(3) 1_554 .
C4 O4 H4 109.5 . .
C5 O5 C2 114.6(3) . .
C13 O7 C3 115.8(3) . .
C21 O9 La1 135.2(3) . .
C21 O9 H9A 108.1 . .
La1 O9 H9A 115.5 . .
O1 C1 O2 128.4(4) . .
O1 C1 C2 113.2(4) . .
O2 C1 C2 118.4(3) . .
O5 C2 C3 107.2(3) . .
O5 C2 C1 113.2(3) . .
C3 C2 C1 109.0(3) . .
O5 C2 H2 109.1 . .
C3 C2 H2 109.1 . .
C1 C2 H2 109.1 . .
O7 C3 C4 114.3(3) . .
O7 C3 C2 106.5(3) . .
C4 C3 C2 110.5(3) . .
O7 C3 H3 108.5 . .
C4 C3 H3 108.5 . .
C2 C3 H3 108.5 . .
O3 C4 O4 126.8(4) 1_556 .
O3 C4 C3 115.7(4) 1_556 .
O4 C4 C3 117.4(3) . .
O6 C5 O5 123.3(4) . .
O6 C5 C6 125.4(4) . .
O5 C5 C6 111.3(4) . .
C11 C6 C7 120.2(4) . .
C11 C6 C5 121.7(4) . .
C7 C6 C5 117.9(4) . .
C8 C7 C6 119.6(4) . .
C8 C7 H7 120.2 . .
C6 C7 H7 120.2 . .
C7 C8 C9 121.3(4) . .
C7 C8 H8 119.4 . .
C9 C8 H8 119.4 . .
C8 C9 C10 118.2(4) . .
C8 C9 C12 120.4(5) . .
C10 C9 C12 121.4(5) . .
C11 C10 C9 121.5(5) . .
C11 C10 H10 119.3 . .
C9 C10 H10 119.3 . .
C10 C11 C6 119.2(4) . .
C10 C11 H11 120.4 . .
C6 C11 H11 120.4 . .
C9 C12 H12A 109.5 . .
C9 C12 H12B 109.5 . .
H12A C12 H12B 109.5 . .
C9 C12 H12C 109.5 . .
H12A C12 H12C 109.5 . .
H12B C12 H12C 109.5 . .
O8 C13 O7 122.8(4) . .
O8 C13 C14 125.9(4) . .
O7 C13 C14 111.2(4) . .
C15 C14 C19 119.2(5) . .
C15 C14 C13 121.4(4) . .
C19 C14 C13 119.3(5) . .
C16 C15 C14 120.0(5) . .
C16 C15 H15 120.0 . .
C14 C15 H15 120.0 . .
C17 C16 C15 121.2(6) . .
C17 C16 H16 119.4 . .
C15 C16 H16 119.4 . .
C18 C17 C16 118.3(6) . .
C18 C17 C20 121.1(6) . .
C16 C17 C20 120.6(7) . .
C17 C18 C19 122.0(6) . .
C17 C18 H18 119.0 . .
C19 C18 H18 119.0 . .
C18 C19 C14 119.3(6) . .
C18 C19 H19 120.4 . .
C14 C19 H19 120.4 . .
C17 C20 H20A 109.5 . .
C17 C20 H20B 109.5 . .
H20A C20 H20B 109.5 . .
C17 C20 H20C 109.5 . .
H20A C20 H20C 109.5 . .
H20B C20 H20C 109.5 . .
O9 C21 H21A 109.5 . .
O9 C21 H21B 109.5 . .
H21A C21 H21B 109.5 . .
O9 C21 H21C 109.5 . .
H21A C21 H21C 109.5 . .
H21B C21 H21C 109.5 . .

loop_
_geom_bond_atom_site_label_1
_geom_bond_atom_site_label_2
_geom_bond_distance
_geom_bond_site_symmetry_2
La1 O1 2.441(3) .
La1 O1 2.441(3) 3_665
La1 O1 2.441(3) 2_655
La1 O3 2.511(3) .
La1 O3 2.511(3) 3_665
La1 O3 2.511(3) 2_655
La1 O9 2.694(3) 2_655
La1 O9 2.694(3) .
La1 O9 2.694(3) 3_665
O1 C1 1.241(5) .
O2 C1 1.257(5) .
O3 C4 1.229(5) 1_554
O4 C4 1.280(5) .
O4 H4 0.8400 .
O5 C5 1.357(5) .
O5 C2 1.426(5) .
O6 C5 1.211(5) .
O7 C13 1.355(5) .
O7 C3 1.431(5) .
O8 C13 1.215(6) .
O9 C21 1.430(6) .
O9 H9A 0.8623 .
C1 C2 1.551(6) .
C2 C3 1.534(5) .
C2 H2 1.0000 .
C3 C4 1.532(6) .
C3 H3 1.0000 .
C5 C6 1.493(6) .
C6 C11 1.398(7) .
C6 C7 1.399(6) .
C7 C8 1.392(6) .
C7 H7 0.9500 .
C8 C9 1.398(7) .
C8 H8 0.9500 .
C9 C10 1.400(7) .
C9 C12 1.517(7) .
C10 C11 1.396(7) .
C10 H10 0.9500 .
C11 H11 0.9500 .
C12 H12A 0.9800 .
C12 H12B 0.9800 .
C12 H12C 0.9800 .
C13 C14 1.484(7) .
C14 C15 1.399(7) .
C14 C19 1.402(7) .
C15 C16 1.393(7) .
C15 H15 0.9500 .
C16 C17 1.390(8) .
C16 H16 0.9500 .
C17 C18 1.382(11) .
C17 C20 1.517(9) .
C18 C19 1.394(10) .
C18 H18 0.9500 .
C19 H19 0.9500 .
C20 H20A 0.9800 .
C20 H20B 0.9800 .
C20 H20C 0.9800 .
C21 H21A 0.9800 .
C21 H21B 0.9800 .
C21 H21C 0.9800 .

loop_
_geom_hbond_atom_site_label_D
_geom_hbond_atom_site_label_H
_geom_hbond_atom_site_label_A
_geom_hbond_distance_DH
_geom_hbond_distance_HA
_geom_hbond_distance_DA
_geom_hbond_angle_DHA
_geom_hbond_site_symmetry_A
_geom_hbond_publ_flag
O4 H4 O2 0.84 1.68 2.485(5) 161.0 1_556 yes
O9 H9A O8 0.86 2.13 2.906(5) 149.0 3_664 yes

loop_
_geom_torsion_atom_site_label_1
_geom_torsion_atom_site_label_2
_geom_torsion_atom_site_label_3
_geom_torsion_atom_site_label_4
_geom_torsion
_geom_torsion_site_symmetry_1
_geom_torsion_site_symmetry_2
_geom_torsion_site_symmetry_3
_geom_torsion_site_symmetry_4
La1 O1 C1 O2 10.5(8) . . . .
La1 O1 C1 C2 -170.3(4) . . . .
C5 O5 C2 C3 167.4(3) . . . .
C5 O5 C2 C1 -72.3(4) . . . .
O1 C1 C2 O5 176.4(3) . . . .
O2 C1 C2 O5 -4.3(5) . . . .
O1 C1 C2 C3 -64.5(4) . . . .
O2 C1 C2 C3 114.8(4) . . . .
C13 O7 C3 C4 -71.2(4) . . . .
C13 O7 C3 C2 166.5(3) . . . .
O5 C2 C3 O7 53.0(4) . . . .
C1 C2 C3 O7 -69.9(4) . . . .
O5 C2 C3 C4 -71.7(4) . . . .
C1 C2 C3 C4 165.4(3) . . . .
O7 C3 C4 O3 156.6(3) . . . 1_556
C2 C3 C4 O3 -83.3(4) . . . 1_556
O7 C3 C4 O4 -25.3(5) . . . .
C2 C3 C4 O4 94.8(4) . . . .
C2 O5 C5 O6 -3.6(6) . . . .
C2 O5 C5 C6 177.7(3) . . . .
O6 C5 C6 C11 -169.5(5) . . . .
O5 C5 C6 C11 9.2(6) . . . .
O6 C5 C6 C7 5.5(7) . . . .
O5 C5 C6 C7 -175.8(4) . . . .
C11 C6 C7 C8 0.4(7) . . . .
C5 C6 C7 C8 -174.7(4) . . . .
C6 C7 C8 C9 -1.0(8) . . . .
C7 C8 C9 C10 1.2(8) . . . .
C7 C8 C9 C12 -177.8(5) . . . .
C8 C9 C10 C11 -1.0(9) . . . .
C12 C9 C10 C11 178.1(6) . . . .
C9 C10 C11 C6 0.5(9) . . . .
C7 C6 C11 C10 -0.2(8) . . . .
C5 C6 C11 C10 174.7(5) . . . .
C3 O7 C13 O8 4.1(7) . . . .
C3 O7 C13 C14 -173.7(4) . . . .
O8 C13 C14 C15 173.5(6) . . . .
O7 C13 C14 C15 -8.8(7) . . . .
O8 C13 C14 C19 -8.5(9) . . . .
O7 C13 C14 C19 169.2(6) . . . .
C19 C14 C15 C16 0.4(10) . . . .
C13 C14 C15 C16 178.3(6) . . . .
C14 C15 C16 C17 -0.6(11) . . . .
C15 C16 C17 C18 1.4(12) . . . .
C15 C16 C17 C20 -178.3(8) . . . .
C16 C17 C18 C19 -2.1(14) . . . .
C20 C17 C18 C19 177.6(9) . . . .
C17 C18 C19 C14 1.9(14) . . . .
C15 C14 C19 C18 -1.0(11) . . . .
C13 C14 C19 C18 -179.0(7) . . . .
